data_1542367
loop_
_publ_author_name
'Gonz\'alez-Fern\'andez, Rebeca'
'Gonz\'alez-Liste, Pedro J.'
'Borge, Javier'
'Crochet, Pascale'
'Cadierno, Victorio'

_publ_section_title
;
 Chlorophosphines as auxiliary ligands in ruthenium-catalyzed nitrile
 hydration reactions: application to the preparation of \b-ketoamides
;
_journal_issue 12
_journal_name_full 'Catal. Sci. Technol.'
_journal_page_first 4398
_journal_paper_doi 10.1039/C5CY02142A
_journal_volume 6
_journal_year 2016
_chemical_formula_sum 'C24 H23 Cl2 F6 O P Ru'
_chemical_formula_weight 644.36
_space_group_crystal_system monoclinic
_space_group_IT_number 14
_space_group_name_Hall '-P 2ybc'
_space_group_name_H-M_alt 'P 1 21/c 1'
_symmetry_space_group_name_Hall '-P 2ybc'
_symmetry_space_group_name_H-M 'P 1 21/c 1'
_atom_sites_solution_hydrogens geom
_audit_creation_method SHELXL97
_audit_update_record
;
2015-07-30 deposited with the CCDC.
2016-02-03 downloaded from the CCDC.
;
_cell_angle_alpha 90
_cell_angle_beta 91.0310(10)
_cell_angle_gamma 90
_cell_formula_units_Z 4
_cell_length_a 6.82310(10)
_cell_length_b 11.2772(2)
_cell_length_c 33.5183(6)
_cell_measurement_reflns_used 11045
_cell_measurement_temperature 293(2)
_cell_measurement_theta_max 69.2890
_cell_measurement_theta_min 4.1220
_cell_volume 2578.66(8)
_computing_cell_refinement 'CrysAlis Pro RED (Oxford Diffraction Ltd., 2008)'
_computing_data_collection 'CrysAlis Pro CCD (Oxford Diffraction Ltd., 2008)'
_computing_data_reduction 'CrysAlis Pro RED (Oxford Diffraction Ltd., 2008)'
_computing_molecular_graphics 'ORTEP (Farrugia, 2012)'
_computing_publication_material 'SHELXL97 (Sheldrick, 1997)'
_computing_structure_refinement 'SHELXL97 (Sheldrick, 1997)'
_computing_structure_solution 'DIRDIF-2008 (Beurskens et al., 2008)'
_diffrn_ambient_temperature 293(2)
_diffrn_detector_area_resol_mean 8.2640
_diffrn_measured_fraction_theta_full 1.000
_diffrn_measured_fraction_theta_max 0.993
_diffrn_measurement_device_type 'Xcalibur, Onyx, Nova'
_diffrn_radiation_type CuK\a
_diffrn_radiation_wavelength 1.54184
_diffrn_reflns_av_R_equivalents 0.0382
_diffrn_reflns_av_unetI/netI 0.0260
_diffrn_reflns_Laue_measured_fraction_full 1.000
_diffrn_reflns_Laue_measured_fraction_max 0.993
_diffrn_reflns_limit_h_max 8
_diffrn_reflns_limit_h_min -5
_diffrn_reflns_limit_k_max 13
_diffrn_reflns_limit_k_min -13
_diffrn_reflns_limit_l_max 40
_diffrn_reflns_limit_l_min -40
_diffrn_reflns_number 21368
_diffrn_reflns_point_group_measured_fraction_full 1.000
_diffrn_reflns_point_group_measured_fraction_max 0.993
_diffrn_reflns_theta_full 67.684
_diffrn_reflns_theta_max 69.488
_diffrn_reflns_theta_min 4.136
_diffrn_source 'sealed X-ray tube'
_exptl_absorpt_coefficient_mu 7.961
_exptl_absorpt_correction_T_max 1.00000
_exptl_absorpt_correction_T_min 0.62494
_exptl_absorpt_correction_type multi-scan
_exptl_absorpt_process_details
;
CrysAlisPro, Agilent Technologies,
Version 1.171.37.35 (release 13-08-2014 CrysAlis171 .NET)
(compiled Aug 13 2014,18:06:01)
Empirical absorption correction using spherical harmonics,
 implemented in SCALE3 ABSPACK scaling algorithm.
;
_exptl_crystal_colour 'clear light red'
_exptl_crystal_density_diffrn 1.660
_exptl_crystal_description needle
_exptl_crystal_F_000 1288
_exptl_crystal_size_max 0.52
_exptl_crystal_size_mid 0.04
_exptl_crystal_size_min 0.04
_refine_diff_density_max 0.784
_refine_diff_density_min -0.575
_refine_diff_density_rms 0.091
_refine_ls_extinction_method none
_refine_ls_goodness_of_fit_ref 1.170
_refine_ls_hydrogen_treatment constr
_refine_ls_matrix_type full
_refine_ls_number_parameters 317
_refine_ls_number_reflns 4804
_refine_ls_number_restraints 0
_refine_ls_restrained_S_all 1.170
_refine_ls_R_factor_all 0.0560
_refine_ls_R_factor_gt 0.0528
_refine_ls_shift/su_max 0.000
_refine_ls_shift/su_mean 0.000
_refine_ls_structure_factor_coef Fsqd
_refine_ls_weighting_details 'w=1/[\s^2^(Fo^2^)+(0.0203P)^2^+12.0241P] where P=(Fo^2^+2Fc^2^)/3'
_refine_ls_weighting_scheme calc
_refine_ls_wR_factor_gt 0.1227
_refine_ls_wR_factor_ref 0.1241
_reflns_Friedel_coverage 0.000
_reflns_number_gt 4495
_reflns_number_total 4804
_reflns_threshold_expression 'I > 2\s(I)'
_cod_data_source_file c5cy02142a2.cif
_cod_data_source_block 4c
_cod_depositor_comments 'Adding full bibliography for 1542366--1542367.cif.'
_cod_database_code 1542367
_shelx_space_group_comment
;
The symmetry employed for this shelxl refinement is uniquely defined
by the following loop, which should always be used as a source of
symmetry information in preference to the above space-group names.
They are only intended as comments.
;

loop_
_space_group_symop_operation_xyz
'x, y, z'
'-x, y+1/2, -z+1/2'
'-x, -y, -z'
'x, -y-1/2, z-1/2'

loop_
_atom_site_label
_atom_site_type_symbol
_atom_site_fract_x
_atom_site_fract_y
_atom_site_fract_z
_atom_site_U_iso_or_equiv
_atom_site_adp_type
_atom_site_occupancy
_atom_site_site_symmetry_order
_atom_site_calc_flag
_atom_site_refinement_flags_posn
_atom_site_refinement_flags_adp
C7 C 0.0193(12) 0.4073(7) 0.1807(2) 0.074(2) Uani 1 1 d . .
H7A H 0.1381 0.4525 0.1789 0.111 Uiso 1 1 calc R U
H7B H -0.0883 0.4598 0.1857 0.111 Uiso 1 1 calc R U
H7C H 0.0317 0.3512 0.2021 0.111 Uiso 1 1 calc R U
C24 C -0.3590(16) -0.4090(8) 0.0643(3) 0.090(3) Uani 1 1 d . .
C2 C -0.1811(8) 0.2699(5) 0.13657(18) 0.0446(13) Uani 1 1 d . .
H2 H -0.2603 0.2489 0.1596 0.054 Uiso 1 1 calc R U
C1 C -0.0175(9) 0.3428(6) 0.1423(2) 0.0539(15) Uani 1 1 d . .
C15 C -0.4211(9) -0.0330(6) 0.24572(19) 0.0543(15) Uani 1 1 d . .
H15 H -0.5210 -0.0848 0.2526 0.065 Uiso 1 1 calc R U
C18 C -0.1089(8) -0.1267(5) 0.13276(17) 0.0447(13) Uani 1 1 d . .
C19 C -0.2989(9) -0.1182(6) 0.11798(18) 0.0506(14) Uani 1 1 d . .
H19 H -0.3727 -0.0509 0.1233 0.061 Uiso 1 1 calc R U
C5 C 0.0827(10) 0.2962(6) 0.0744(2) 0.0576(16) Uani 1 1 d . .
H5 H 0.1895 0.2930 0.0552 0.069 Uiso 1 1 calc R U
C13 C -0.2371(10) 0.1426(6) 0.25853(19) 0.0544(15) Uani 1 1 d . .
H13 H -0.2127 0.2097 0.2740 0.065 Uiso 1 1 calc R U
C23 C 0.0004(10) -0.2264(6) 0.1245(2) 0.0580(16) Uani 1 1 d . .
H23 H 0.1293 -0.2321 0.1339 0.070 Uiso 1 1 calc R U
C20 C -0.3800(10) -0.2088(6) 0.09540(19) 0.0555(15) Uani 1 1 d . .
H20 H -0.5075 -0.2021 0.0854 0.067 Uiso 1 1 calc R U
C6 C 0.1147(10) 0.3558(6) 0.1099(2) 0.0621(18) Uani 1 1 d . .
H6 H 0.2418 0.3940 0.1148 0.075 Uiso 1 1 calc R U
C12 C -0.1228(10) 0.1199(6) 0.22590(18) 0.0547(15) Uani 1 1 d . .
H12 H -0.0210 0.1711 0.2196 0.066 Uiso 1 1 calc R U
C8 C -0.1090(12) 0.1573(7) 0.0288(2) 0.0689(19) Uani 1 1 d . .
H8 H 0.0217 0.1347 0.0198 0.083 Uiso 1 1 calc R U
C4 C -0.0818(9) 0.2180(6) 0.06845(18) 0.0499(14) Uani 1 1 d . .
C17 C -0.5102(11) 0.0933(7) 0.3034(2) 0.0668(18) Uani 1 1 d . .
C3 C -0.2124(8) 0.2081(5) 0.10006(17) 0.0448(13) Uani 1 1 d . .
H3 H -0.3122 0.1457 0.0989 0.054 Uiso 1 1 calc R U
C22 C -0.0822(11) -0.3183(6) 0.1023(2) 0.0672(19) Uani 1 1 d . .
H22 H -0.0093 -0.3861 0.0972 0.081 Uiso 1 1 calc R U
C11 C -0.1598(8) 0.0203(5) 0.20235(17) 0.0444(13) Uani 1 1 d . .
C14 C -0.3861(9) 0.0675(6) 0.26834(18) 0.0486(14) Uani 1 1 d . .
C10 C -0.2266(16) 0.0487(11) 0.0298(3) 0.112(4) Uani 1 1 d . .
H10A H -0.2366 0.0158 0.0034 0.168 Uiso 1 1 calc R U
H10B H -0.1649 -0.0077 0.0474 0.168 Uiso 1 1 calc R U
H10C H -0.3552 0.0669 0.0392 0.168 Uiso 1 1 calc R U
C9 C -0.189(2) 0.2476(12) -0.0006(3) 0.157(6) Uani 1 1 d . .
H9A H -0.1065 0.3168 -0.0001 0.235 Uiso 1 1 calc R U
H9B H -0.1901 0.2142 -0.0270 0.235 Uiso 1 1 calc R U
H9C H -0.3194 0.2692 0.0065 0.235 Uiso 1 1 calc R U
C16 C -0.3077(9) -0.0564(5) 0.21295(18) 0.0508(14) Uani 1 1 d . .
H16 H -0.3310 -0.1244 0.1979 0.061 Uiso 1 1 calc R U
C21 C -0.2721(11) -0.3091(6) 0.0878(2) 0.0588(16) Uani 1 1 d . .
F1 F -0.4375(9) 0.1726(7) 0.32734(18) 0.151(3) Uani 1 1 d . .
F2 F -0.6869(8) 0.1335(5) 0.29298(17) 0.1070(18) Uani 1 1 d . .
F3 F -0.5513(9) -0.0023(5) 0.32451(15) 0.1055(18) Uani 1 1 d . .
F4 F -0.5526(11) -0.4155(6) 0.0665(2) 0.145(3) Uani 1 1 d . .
F5 F -0.2957(15) -0.5092(5) 0.0723(3) 0.231(6) Uani 1 1 d . .
F6 F -0.3483(13) -0.3917(7) 0.0261(2) 0.161(3) Uani 1 1 d . .
Cl2 Cl 0.3570(2) 0.17641(17) 0.17028(5) 0.0655(4) Uani 1 1 d . .
Cl1 Cl 0.2695(2) 0.02614(16) 0.08623(5) 0.0642(4) Uani 1 1 d . .
Ru1 Ru 0.08149(6) 0.16391(4) 0.12379(2) 0.04139(14) Uani 1 1 d . .
P1 P 0.0006(2) -0.00360(13) 0.15995(4) 0.0427(3) Uani 1 1 d . .
O1 O 0.1876(6) -0.0659(4) 0.18070(14) 0.0571(11) Uani 1 1 d . .
H1O H 0.2844 -0.0238 0.1779 0.086 Uiso 1 1 calc R U

loop_
_atom_site_aniso_label
_atom_site_aniso_U_11
_atom_site_aniso_U_22
_atom_site_aniso_U_33
_atom_site_aniso_U_23
_atom_site_aniso_U_13
_atom_site_aniso_U_12
C7 0.074(5) 0.059(4) 0.087(5) -0.017(4) -0.017(4) -0.001(4)
C24 0.113(8) 0.068(6) 0.087(6) -0.016(4) -0.038(5) 0.020(5)
C2 0.033(3) 0.041(3) 0.060(3) 0.002(3) 0.000(2) 0.012(2)
C1 0.052(3) 0.042(3) 0.068(4) -0.002(3) -0.005(3) 0.006(3)
C15 0.051(3) 0.054(4) 0.057(4) 0.004(3) 0.003(3) -0.008(3)
C18 0.045(3) 0.041(3) 0.048(3) 0.005(2) 0.000(2) 0.006(2)
C19 0.048(3) 0.047(3) 0.057(4) -0.001(3) -0.007(3) 0.009(3)
C5 0.054(4) 0.055(4) 0.064(4) 0.024(3) 0.005(3) 0.007(3)
C13 0.067(4) 0.044(3) 0.052(3) -0.002(3) 0.000(3) -0.006(3)
C23 0.054(4) 0.052(4) 0.067(4) -0.002(3) -0.007(3) 0.016(3)
C20 0.059(4) 0.049(4) 0.058(4) 0.003(3) -0.011(3) -0.001(3)
C6 0.047(3) 0.040(3) 0.100(6) 0.009(3) -0.001(3) -0.006(3)
C12 0.061(4) 0.051(4) 0.052(3) -0.001(3) 0.001(3) -0.015(3)
C8 0.076(5) 0.080(5) 0.051(4) 0.003(4) -0.001(3) 0.020(4)
C4 0.047(3) 0.053(4) 0.049(3) 0.013(3) -0.003(3) 0.011(3)
C17 0.063(4) 0.071(5) 0.066(4) -0.005(4) 0.010(3) -0.008(4)
C3 0.034(3) 0.048(3) 0.052(3) 0.004(3) -0.007(2) 0.013(2)
C22 0.078(5) 0.051(4) 0.072(5) -0.003(3) -0.007(4) 0.025(4)
C11 0.041(3) 0.046(3) 0.046(3) 0.005(2) -0.005(2) -0.001(2)
C14 0.049(3) 0.050(3) 0.047(3) 0.002(3) -0.001(2) 0.002(3)
C10 0.125(8) 0.144(10) 0.068(5) -0.039(6) 0.016(5) -0.032(8)
C9 0.254(17) 0.144(11) 0.071(6) 0.003(7) -0.061(9) 0.046(11)
C16 0.058(4) 0.039(3) 0.055(3) -0.003(3) 0.000(3) -0.009(3)
C21 0.077(4) 0.045(4) 0.055(4) 0.000(3) -0.009(3) 0.005(3)
F1 0.129(5) 0.214(8) 0.113(4) -0.098(5) 0.062(4) -0.080(5)
F2 0.081(3) 0.125(5) 0.117(4) 0.015(3) 0.028(3) 0.037(3)
F3 0.138(5) 0.096(4) 0.085(3) 0.026(3) 0.053(3) 0.018(3)
F4 0.130(6) 0.104(5) 0.201(8) -0.049(5) -0.031(5) -0.030(4)
F5 0.297(11) 0.056(4) 0.331(12) -0.072(5) -0.229(10) 0.052(5)
F6 0.226(9) 0.168(7) 0.089(4) -0.047(4) -0.012(5) -0.054(6)
Cl2 0.0397(7) 0.0739(11) 0.0824(11) 0.0125(9) -0.0166(7) -0.0088(7)
Cl1 0.0531(8) 0.0736(11) 0.0664(10) 0.0016(8) 0.0112(7) 0.0271(8)
Ru1 0.0304(2) 0.0451(2) 0.0487(2) 0.00479(19) 0.00119(16) 0.00439(18)
P1 0.0364(7) 0.0424(8) 0.0492(8) 0.0050(6) -0.0028(6) 0.0049(6)
O1 0.048(2) 0.056(3) 0.067(3) 0.012(2) -0.013(2) 0.006(2)

loop_
_atom_type_symbol
_atom_type_description
_atom_type_scat_dispersion_real
_atom_type_scat_dispersion_imag
_atom_type_scat_source
C C 0.0181 0.0091 'International Tables Vol C Tables 4.2.6.8 and 6.1.1.4'
H H 0.0000 0.0000 'International Tables Vol C Tables 4.2.6.8 and 6.1.1.4'
F F 0.0727 0.0534 'International Tables Vol C Tables 4.2.6.8 and 6.1.1.4'
Cl Cl 0.3639 0.7018 'International Tables Vol C Tables 4.2.6.8 and 6.1.1.4'
Ru Ru 0.0552 3.2960 'International Tables Vol C Tables 4.2.6.8 and 6.1.1.4'
P P 0.2955 0.4335 'International Tables Vol C Tables 4.2.6.8 and 6.1.1.4'
O O 0.0492 0.0322 'International Tables Vol C Tables 4.2.6.8 and 6.1.1.4'

loop_
_geom_angle_atom_site_label_1
_geom_angle_atom_site_label_2
_geom_angle_atom_site_label_3
_geom_angle
F5 C24 F6 109.0(10)
F5 C24 F4 106.4(11)
F6 C24 F4 97.9(8)
F5 C24 C21 116.2(7)
F6 C24 C21 112.3(9)
F4 C24 C21 113.5(8)
C1 C2 C3 121.0(6)
C1 C2 Ru1 72.3(3)
C3 C2 Ru1 71.1(3)
C2 C1 C6 117.9(6)
C2 C1 C7 121.8(6)
C6 C1 C7 120.3(6)
C2 C1 Ru1 70.9(3)
C6 C1 Ru1 71.5(4)
C7 C1 Ru1 129.5(5)
C16 C15 C14 120.0(6)
C23 C18 C19 119.4(6)
C23 C18 P1 120.3(5)
C19 C18 P1 120.2(5)
C20 C19 C18 120.6(6)
C6 C5 C4 121.9(6)
C6 C5 Ru1 71.8(4)
C4 C5 Ru1 71.3(3)
C14 C13 C12 120.6(6)
C18 C23 C22 119.9(6)
C21 C20 C19 119.9(6)
C5 C6 C1 120.8(6)
C5 C6 Ru1 72.1(4)
C1 C6 Ru1 71.0(4)
C13 C12 C11 120.0(6)
C10 C8 C4 114.9(6)
C10 C8 C9 112.8(9)
C4 C8 C9 107.9(7)
C3 C4 C5 116.7(6)
C3 C4 C8 124.2(6)
C5 C4 C8 119.0(6)
C3 C4 Ru1 70.4(3)
C5 C4 Ru1 71.1(3)
C8 C4 Ru1 131.4(5)
F1 C17 F3 108.4(7)
F1 C17 F2 105.3(7)
F3 C17 F2 102.7(6)
F1 C17 C14 114.0(6)
F3 C17 C14 113.0(6)
F2 C17 C14 112.6(6)
C4 C3 C2 121.6(6)
C4 C3 Ru1 72.8(3)
C2 C3 Ru1 71.2(3)
C21 C22 C23 120.1(6)
C16 C11 C12 119.0(6)
C16 C11 P1 123.9(5)
C12 C11 P1 117.0(4)
C13 C14 C15 119.9(6)
C13 C14 C17 120.2(6)
C15 C14 C17 119.9(6)
C11 C16 C15 120.5(6)
C20 C21 C22 119.9(6)
C20 C21 C24 120.6(7)
C22 C21 C24 119.4(7)
C3 Ru1 C2 37.7(2)
C3 Ru1 C1 67.4(2)
C2 Ru1 C1 36.8(2)
C3 Ru1 C6 78.4(2)
C2 Ru1 C6 66.4(2)
C1 Ru1 C6 37.6(3)
C3 Ru1 C5 66.1(2)
C2 Ru1 C5 78.2(2)
C1 Ru1 C5 66.7(3)
C6 Ru1 C5 36.1(3)
C3 Ru1 C4 36.8(2)
C2 Ru1 C4 67.5(2)
C1 Ru1 C4 80.5(2)
C6 Ru1 C4 67.1(3)
C5 Ru1 C4 37.6(2)
C3 Ru1 P1 98.61(16)
C2 Ru1 P1 97.97(16)
C1 Ru1 P1 121.20(18)
C6 Ru1 P1 158.2(2)
C5 Ru1 P1 159.82(19)
C4 Ru1 P1 122.53(17)
C3 Ru1 Cl1 116.82(16)
C2 Ru1 Cl1 154.45(16)
C1 Ru1 Cl1 155.23(18)
C6 Ru1 Cl1 117.7(2)
C5 Ru1 Cl1 91.97(19)
C4 Ru1 Cl1 90.25(16)
P1 Ru1 Cl1 83.14(6)
C3 Ru1 Cl2 155.51(16)
C2 Ru1 Cl2 117.88(16)
C1 Ru1 Cl2 90.20(17)
C6 Ru1 Cl2 89.85(19)
C5 Ru1 Cl2 115.18(19)
C4 Ru1 Cl2 152.65(17)
P1 Ru1 Cl2 84.29(6)
Cl1 Ru1 Cl2 87.66(6)
O1 P1 C18 101.5(3)
O1 P1 C11 102.1(3)
C18 P1 C11 104.8(3)
O1 P1 Ru1 112.88(18)
C18 P1 Ru1 117.47(19)
C11 P1 Ru1 116.0(2)

loop_
_geom_bond_atom_site_label_1
_geom_bond_atom_site_label_2
_geom_bond_distance
C7 C1 1.494(9)
C24 F5 1.237(10)
C24 F6 1.299(11)
C24 F4 1.327(12)
C24 C21 1.491(11)
C2 C1 1.397(8)
C2 C3 1.421(8)
C2 Ru1 2.202(5)
C1 C6 1.433(10)
C1 Ru1 2.220(6)
C15 C16 1.381(9)
C15 C14 1.382(9)
C18 C23 1.380(8)
C18 C19 1.383(8)
C18 P1 1.814(6)
C19 C20 1.381(9)
C5 C6 1.381(10)
C5 C4 1.439(9)
C5 Ru1 2.230(6)
C13 C14 1.368(9)
C13 C12 1.379(9)
C23 C22 1.390(10)
C20 C21 1.376(9)
C6 Ru1 2.226(6)
C12 C11 1.394(8)
C8 C10 1.464(13)
C8 C4 1.503(10)
C8 C9 1.512(12)
C4 C3 1.401(8)
C4 Ru1 2.232(6)
C17 F1 1.293(9)
C17 F3 1.322(9)
C17 F2 1.329(9)
C17 C14 1.491(9)
C3 Ru1 2.201(5)
C22 C21 1.380(10)
C11 C16 1.380(8)
C11 P1 1.829(6)
Cl2 Ru1 2.4239(15)
Cl1 Ru1 2.3880(16)
Ru1 P1 2.3163(15)
P1 O1 1.604(4)
